data_1525895
loop_
_publ_author_name
'Maczka, M.'
'Hanuza, J.'
'Pietraszko, A.'

_publ_section_title
;
 Vibrational and X-ray studies of the polymorphic forms of Li In (Mo O4)2
;
_journal_name_full 'Journal of Solid State Chemistry'
_journal_page_first 498
_journal_page_last 506
_journal_volume 154
_journal_year 2000
_chemical_formula_sum 'In Li Mo2 O8'
_chemical_name_systematic 'Li In (Mo O4)2'
_space_group_IT_number 15
_symmetry_space_group_name_Hall '-C 2yc'
_symmetry_space_group_name_H-M 'C 1 2/c 1'
_cell_angle_alpha 90
_cell_angle_beta 91.49
_cell_angle_gamma 90
_cell_formula_units_Z 4
_cell_length_a 9.504
_cell_length_b 11.459
_cell_length_c 4.994
_cell_volume 543.694
_citation_journal_id_ASTM JSSCBI
_cod_data_source_file Maczka_JSSCBI_2000_13.cif
_cod_data_source_block In1Li1Mo2O8
_cod_original_cell_volume 543.6943
_cod_original_formula_sum 'In1 Li1 Mo2 O8'
_cod_database_code 1525895

loop_
_symmetry_equiv_pos_as_xyz
x,y,z
-x,y,-z+1/2
-x,-y,-z
x,-y,z-1/2
x+1/2,y+1/2,z
-x+1/2,y+1/2,-z+1/2
-x+1/2,-y+1/2,-z
x+1/2,-y+1/2,z-1/2

loop_
_atom_site_label
_atom_site_type_symbol
_atom_site_fract_x
_atom_site_fract_y
_atom_site_fract_z
_atom_site_occupancy
_atom_site_U_iso_or_equiv
O2 O-2 0.3529 0.7 -0.0666 1 0.0
Mo1 Mo+6 0.2681 0.8425 0.7504 1 0.0
O3 O-2 0.362 0.8065 0.4575 1 0.0
O1 O-2 0.1227 0.9358 0.6107 1 0.0
Li1 Li+1 0.5 0.9071 0.25 1 0.0
In1 In+3 0 0.9072 0.25 1 0.0
O4 O-2 0.3756 0.9414 -0.0925 1 0.0
